data_4109113
loop_
_publ_author_name
'Tieqi Xu'
'Ying Mu'
'Wei Gao'
'Jianguo Ni'
'Ling Ye'
'Yanchun Tao'

_publ_section_title
;
 Highly Active Half-Metallocene Chromium(III) Catalysts for Ethylene
 Polymerization Activated by Trialkylaluminum
;
_journal_name_full 'Journal of the American Chemical Society'
_journal_page_first 2236
_journal_page_last 2237
_journal_paper_doi 10.1021/ja0671363
_journal_volume 129
_journal_year 2007
_chemical_formula_sum 'C31 H41 Cl Cr N O'
_chemical_formula_weight 531.10
_chemical_name_systematic
; 
 ? 
;
_space_group_IT_number 14
_symmetry_cell_setting monoclinic
_symmetry_space_group_name_Hall '-P 2ybc'
_symmetry_space_group_name_H-M 'P 1 21/c 1'
_atom_sites_solution_hydrogens geom
_atom_sites_solution_primary direct
_atom_sites_solution_secondary difmap
_audit_creation_method SHELXL-97
_cell_angle_alpha 90.00
_cell_angle_beta 106.435(11)
_cell_angle_gamma 90.00
_cell_formula_units_Z 4
_cell_length_a 13.117(4)
_cell_length_b 11.470(4)
_cell_length_c 20.571(8)
_cell_measurement_reflns_used 21962
_cell_measurement_temperature 293(2)
_cell_measurement_theta_max 25.00
_cell_measurement_theta_min 3.24
_cell_volume 2968.5(18)
_computing_cell_refinement 'RAPID AUTO'
_computing_data_collection 'RAPID AUTO'
_computing_data_reduction 'RAPID AUTO'
_computing_molecular_graphics 'Bruker SHELXTL'
_computing_publication_material 'Bruker SHELXTL'
_computing_structure_refinement 'SHELXL-97 (Sheldrick, 1997)'
_computing_structure_solution 'SHELXS-97 (Sheldrick, 1990)'
_diffrn_ambient_temperature 293(2)
_diffrn_detector_area_resol_mean '100x100 microns'
_diffrn_measured_fraction_theta_full 0.996
_diffrn_measured_fraction_theta_max 0.996
_diffrn_measurement_device_type 'Rigaku R-AXIS RAPID IP diffractometer'
_diffrn_measurement_method 'Oscillation scans'
_diffrn_radiation_monochromator graphite
_diffrn_radiation_source 'fine-focus sealed tube'
_diffrn_radiation_type MoK\a
_diffrn_radiation_wavelength 0.71073
_diffrn_reflns_av_R_equivalents 0.1409
_diffrn_reflns_av_sigmaI/netI 0.1108
_diffrn_reflns_limit_h_max 15
_diffrn_reflns_limit_h_min -15
_diffrn_reflns_limit_k_max 12
_diffrn_reflns_limit_k_min -13
_diffrn_reflns_limit_l_max 24
_diffrn_reflns_limit_l_min -24
_diffrn_reflns_number 21962
_diffrn_reflns_theta_full 25.00
_diffrn_reflns_theta_max 25.00
_diffrn_reflns_theta_min 3.24
_diffrn_standards_decay_% none
_diffrn_standards_interval_count none
_diffrn_standards_interval_time none
_diffrn_standards_number none
_exptl_absorpt_coefficient_mu 0.498
_exptl_absorpt_correction_T_max 0.933
_exptl_absorpt_correction_T_min 0.912
_exptl_absorpt_correction_type empirical
_exptl_absorpt_process_details 'ABSCOR by T.Higashi    8 March, 1995'
_exptl_crystal_colour green
_exptl_crystal_density_diffrn 1.188
_exptl_crystal_description block
_exptl_crystal_F_000 1132
_exptl_crystal_size_max 0.274
_exptl_crystal_size_mid 0.155
_exptl_crystal_size_min 0.140
_refine_diff_density_max 0.361
_refine_diff_density_min -0.323
_refine_diff_density_rms 0.066
_refine_ls_extinction_coef 0.0021(6)
_refine_ls_extinction_expression Fc^*^=kFc[1+0.001xFc^2^\l^3^/sin(2\q)]^-1/4^
_refine_ls_extinction_method SHELXL
_refine_ls_goodness_of_fit_ref 1.022
_refine_ls_hydrogen_treatment mixed
_refine_ls_matrix_type full
_refine_ls_number_parameters 328
_refine_ls_number_reflns 5215
_refine_ls_number_restraints 0
_refine_ls_restrained_S_all 1.022
_refine_ls_R_factor_all 0.1466
_refine_ls_R_factor_gt 0.0668
_refine_ls_shift/su_max 0.009
_refine_ls_shift/su_mean 0.000
_refine_ls_structure_factor_coef Fsqd
_refine_ls_weighting_details 'calc w=1/[\s^2^(Fo^2^)+(0.0444P)^2^+2.2407P] where P=(Fo^2^+2Fc^2^)/3'
_refine_ls_weighting_scheme calc
_refine_ls_wR_factor_gt 0.1191
_refine_ls_wR_factor_ref 0.1480
_reflns_number_gt 2748
_reflns_number_total 5215
_reflns_threshold_expression >2sigma(I)
_cod_data_source_file ja0671363si20061005_063015.cif
_cod_data_source_block gao
_cod_original_cell_volume 2968.4(18)
_cod_database_code 4109113

loop_
_symmetry_equiv_pos_as_xyz
'x, y, z'
'-x, y+1/2, -z+1/2'
'-x, -y, -z'
'x, -y-1/2, z-1/2'

loop_
_atom_site_label
_atom_site_type_symbol
_atom_site_fract_x
_atom_site_fract_y
_atom_site_fract_z
_atom_site_U_iso_or_equiv
_atom_site_adp_type
_atom_site_occupancy
_atom_site_symmetry_multiplicity
_atom_site_calc_flag
_atom_site_refinement_flags
C1 C 0.5226(4) 0.0892(5) 0.4239(3) 0.0495(13) Uani 1 1 d .
C2 C 0.4288(4) 0.0849(5) 0.3694(3) 0.0511(14) Uani 1 1 d .
C3 C 0.3610(4) 0.1743(5) 0.3794(3) 0.0474(13) Uani 1 1 d .
C4 C 0.4117(4) 0.2339(5) 0.4387(3) 0.0500(13) Uani 1 1 d .
C5 C 0.5130(4) 0.1829(5) 0.4659(2) 0.0491(13) Uani 1 1 d .
C6 C 0.6145(4) 0.0070(5) 0.4355(4) 0.085(2) Uani 1 1 d .
H6A H 0.5908 -0.0655 0.4129 0.128 Uiso 1 1 calc R
H6B H 0.6434 -0.0066 0.4832 0.128 Uiso 1 1 calc R
H6C H 0.6682 0.0403 0.4178 0.128 Uiso 1 1 calc R
C7 C 0.4035(5) -0.0040(5) 0.3141(3) 0.081(2) Uani 1 1 d .
H7A H 0.4651 -0.0171 0.2986 0.122 Uiso 1 1 calc R
H7B H 0.3461 0.0236 0.2772 0.122 Uiso 1 1 calc R
H7C H 0.3831 -0.0757 0.3310 0.122 Uiso 1 1 calc R
C8 C 0.2476(4) 0.1955(6) 0.3370(3) 0.081(2) Uani 1 1 d .
H8A H 0.1996 0.1544 0.3564 0.121 Uiso 1 1 calc R
H8B H 0.2391 0.1680 0.2916 0.121 Uiso 1 1 calc R
H8C H 0.2324 0.2775 0.3359 0.121 Uiso 1 1 calc R
C9 C 0.3650(5) 0.3287(5) 0.4716(3) 0.079(2) Uani 1 1 d .
H9A H 0.3232 0.3798 0.4374 0.118 Uiso 1 1 calc R
H9B H 0.4213 0.3721 0.5020 0.118 Uiso 1 1 calc R
H9C H 0.3207 0.2947 0.4966 0.118 Uiso 1 1 calc R
C10 C 0.5932(4) 0.2207(6) 0.5302(3) 0.083(2) Uani 1 1 d .
H10A H 0.6194 0.2969 0.5240 0.124 Uiso 1 1 calc R
H10B H 0.6512 0.1664 0.5413 0.124 Uiso 1 1 calc R
H10C H 0.5603 0.2231 0.5663 0.124 Uiso 1 1 calc R
C11 C 0.5534(3) 0.2111(4) 0.2343(2) 0.0384(12) Uani 1 1 d .
H11 H 0.5294 0.1936 0.1883 0.046 Uiso 1 1 calc R
C12 C 0.6640(3) 0.1971(4) 0.2647(2) 0.0342(11) Uani 1 1 d .
C13 C 0.7247(3) 0.1610(4) 0.2214(2) 0.0398(12) Uani 1 1 d .
H13 H 0.6895 0.1389 0.1772 0.048 Uiso 1 1 calc R
C14 C 0.8335(3) 0.1575(4) 0.2422(2) 0.0410(12) Uani 1 1 d .
C15 C 0.8806(4) 0.1973(4) 0.3083(3) 0.0437(12) Uani 1 1 d .
H15 H 0.9545 0.2002 0.3224 0.052 Uiso 1 1 calc R
C16 C 0.8292(3) 0.2323(4) 0.3542(2) 0.0425(12) Uani 1 1 d .
C17 C 0.7144(3) 0.2276(4) 0.3322(2) 0.0385(12) Uani 1 1 d .
C18 C 0.9014(4) 0.1155(5) 0.1975(3) 0.0510(14) Uani 1 1 d .
C19 C 0.8881(4) 0.2787(5) 0.4245(2) 0.0535(15) Uani 1 1 d .
C20 C 0.8344(4) 0.0689(6) 0.1307(3) 0.080(2) Uani 1 1 d .
H20A H 0.7918 0.0053 0.1386 0.119 Uiso 1 1 calc R
H20B H 0.8797 0.0420 0.1044 0.119 Uiso 1 1 calc R
H20C H 0.7889 0.1297 0.1065 0.119 Uiso 1 1 calc R
C21 C 0.9741(5) 0.0156(6) 0.2336(3) 0.092(2) Uani 1 1 d .
H21A H 0.9314 -0.0501 0.2382 0.137 Uiso 1 1 calc R
H21B H 1.0151 0.0412 0.2777 0.137 Uiso 1 1 calc R
H21C H 1.0211 -0.0065 0.2075 0.137 Uiso 1 1 calc R
C22 C 0.9703(5) 0.2134(6) 0.1858(4) 0.107(3) Uani 1 1 d .
H22A H 1.0113 0.1871 0.1566 0.161 Uiso 1 1 calc R
H22B H 1.0174 0.2379 0.2284 0.161 Uiso 1 1 calc R
H22C H 0.9263 0.2777 0.1649 0.161 Uiso 1 1 calc R
C23 C 0.8687(4) 0.1990(6) 0.4787(3) 0.081(2) Uani 1 1 d .
H23A H 0.9104 0.2250 0.5225 0.122 Uiso 1 1 calc R
H23B H 0.8889 0.1208 0.4711 0.122 Uiso 1 1 calc R
H23C H 0.7947 0.2007 0.4767 0.122 Uiso 1 1 calc R
C24 C 0.8514(5) 0.4018(6) 0.4330(3) 0.086(2) Uani 1 1 d .
H24A H 0.7766 0.4014 0.4287 0.129 Uiso 1 1 calc R
H24B H 0.8649 0.4512 0.3986 0.129 Uiso 1 1 calc R
H24C H 0.8894 0.4309 0.4769 0.129 Uiso 1 1 calc R
C25 C 1.0088(4) 0.2823(6) 0.4346(3) 0.079(2) Uani 1 1 d .
H25A H 1.0439 0.3096 0.4795 0.118 Uiso 1 1 calc R
H25B H 1.0241 0.3342 0.4019 0.118 Uiso 1 1 calc R
H25C H 1.0338 0.2055 0.4287 0.118 Uiso 1 1 calc R
C26 C 0.3771(3) 0.2669(4) 0.2155(2) 0.0349(11) Uani 1 1 d .
C27 C 0.3304(3) 0.1896(4) 0.1648(2) 0.0441(12) Uani 1 1 d .
H27 H 0.3638 0.1193 0.1614 0.053 Uiso 1 1 calc R
C28 C 0.2343(4) 0.2161(5) 0.1192(3) 0.0535(15) Uani 1 1 d .
H28 H 0.2032 0.1641 0.0846 0.064 Uiso 1 1 calc R
C29 C 0.1843(4) 0.3193(5) 0.1247(3) 0.0540(14) Uani 1 1 d .
H29 H 0.1193 0.3373 0.0938 0.065 Uiso 1 1 calc R
C30 C 0.2301(4) 0.3956(5) 0.1757(3) 0.0540(14) Uani 1 1 d .
H30 H 0.1962 0.4656 0.1791 0.065 Uiso 1 1 calc R
C31 C 0.3261(3) 0.3697(4) 0.2221(2) 0.0450(12) Uani 1 1 d .
H31 H 0.3561 0.4209 0.2574 0.054 Uiso 1 1 calc R
Cl Cl 0.50429(10) 0.45472(11) 0.37715(7) 0.0587(4) Uani 1 1 d .
Cr Cr 0.50998(5) 0.25510(7) 0.36529(4) 0.0393(2) Uani 1 1 d .
N N 0.4808(2) 0.2453(3) 0.26216(17) 0.0363(9) Uani 1 1 d .
O O 0.6601(2) 0.2530(3) 0.37478(15) 0.0478(8) Uani 1 1 d .

loop_
_atom_site_aniso_label
_atom_site_aniso_U_11
_atom_site_aniso_U_22
_atom_site_aniso_U_33
_atom_site_aniso_U_23
_atom_site_aniso_U_13
_atom_site_aniso_U_12
C1 0.057(3) 0.050(3) 0.047(4) 0.009(3) 0.023(3) -0.001(3)
C2 0.068(4) 0.041(3) 0.053(4) -0.001(3) 0.031(3) -0.013(3)
C3 0.046(3) 0.055(4) 0.044(3) 0.004(3) 0.016(2) -0.003(2)
C4 0.060(3) 0.051(3) 0.050(3) 0.004(3) 0.033(3) -0.001(3)
C5 0.049(3) 0.068(4) 0.031(3) 0.006(3) 0.013(2) -0.013(3)
C6 0.082(4) 0.073(5) 0.116(6) 0.040(4) 0.050(4) 0.021(4)
C7 0.120(5) 0.055(4) 0.080(5) -0.013(4) 0.046(4) -0.024(4)
C8 0.052(3) 0.118(6) 0.074(5) 0.013(4) 0.020(3) -0.011(3)
C9 0.108(5) 0.075(5) 0.074(5) -0.005(4) 0.059(4) 0.007(4)
C10 0.079(4) 0.120(6) 0.049(4) 0.001(4) 0.019(3) -0.027(4)
C11 0.040(3) 0.041(3) 0.033(3) 0.001(2) 0.010(2) -0.003(2)
C12 0.031(2) 0.042(3) 0.030(3) 0.002(2) 0.010(2) -0.002(2)
C13 0.044(3) 0.040(3) 0.036(3) 0.005(2) 0.011(2) -0.001(2)
C14 0.037(3) 0.048(3) 0.041(3) 0.002(2) 0.015(2) 0.000(2)
C15 0.036(3) 0.049(3) 0.047(3) 0.007(3) 0.013(2) -0.003(2)
C16 0.037(2) 0.051(3) 0.038(3) 0.004(3) 0.009(2) -0.008(2)
C17 0.040(2) 0.042(3) 0.037(3) 0.000(2) 0.016(2) -0.002(2)
C18 0.045(3) 0.069(4) 0.044(3) -0.001(3) 0.021(2) 0.001(3)
C19 0.048(3) 0.079(5) 0.030(3) -0.003(3) 0.006(2) -0.014(3)
C20 0.063(4) 0.118(6) 0.064(4) -0.024(4) 0.028(3) 0.007(4)
C21 0.085(5) 0.108(6) 0.086(5) 0.001(4) 0.031(4) 0.040(4)
C22 0.120(6) 0.107(6) 0.131(7) -0.028(5) 0.093(5) -0.051(5)
C23 0.066(4) 0.132(6) 0.039(4) 0.007(4) 0.005(3) -0.007(4)
C24 0.079(4) 0.095(6) 0.078(5) -0.043(4) 0.011(3) -0.013(4)
C25 0.042(3) 0.129(6) 0.057(4) -0.009(4) 0.000(3) -0.019(3)
C26 0.031(2) 0.042(3) 0.032(3) 0.002(2) 0.0093(19) 0.002(2)
C27 0.042(3) 0.043(3) 0.045(3) -0.008(3) 0.008(2) 0.003(2)
C28 0.041(3) 0.069(4) 0.048(3) -0.011(3) 0.007(2) 0.001(3)
C29 0.037(3) 0.066(4) 0.055(4) 0.002(3) 0.006(2) 0.003(3)
C30 0.038(3) 0.057(4) 0.066(4) -0.001(3) 0.012(3) 0.014(2)
C31 0.042(3) 0.049(3) 0.045(3) -0.004(3) 0.014(2) 0.005(2)
Cl 0.0767(9) 0.0442(8) 0.0565(10) -0.0054(7) 0.0209(7) -0.0096(7)
Cr 0.0414(4) 0.0437(5) 0.0356(5) 0.0001(4) 0.0155(3) -0.0035(4)
N 0.0356(19) 0.040(2) 0.034(2) -0.001(2) 0.0128(16) 0.0004(19)
O 0.0371(16) 0.071(2) 0.0344(18) -0.0036(19) 0.0096(14) -0.0025(17)

loop_
_atom_type_symbol
_atom_type_description
_atom_type_scat_dispersion_real
_atom_type_scat_dispersion_imag
_atom_type_scat_source
C C 0.0033 0.0016 'International Tables Vol C Tables 4.2.6.8 and 6.1.1.4'
H H 0.0000 0.0000 'International Tables Vol C Tables 4.2.6.8 and 6.1.1.4'
N N 0.0061 0.0033 'International Tables Vol C Tables 4.2.6.8 and 6.1.1.4'
O O 0.0106 0.0060 'International Tables Vol C Tables 4.2.6.8 and 6.1.1.4'
Cl Cl 0.1484 0.1585 'International Tables Vol C Tables 4.2.6.8 and 6.1.1.4'
Cr Cr 0.3209 0.6236 'International Tables Vol C Tables 4.2.6.8 and 6.1.1.4'

loop_
_geom_angle_atom_site_label_1
_geom_angle_atom_site_label_2
_geom_angle_atom_site_label_3
_geom_angle
C5 C1 C2 107.8(4)
C5 C1 C6 126.2(5)
C2 C1 C6 126.0(5)
C5 C1 Cr 71.1(3)
C2 C1 Cr 71.7(3)
C6 C1 Cr 123.8(3)
C1 C2 C3 107.6(5)
C1 C2 C7 125.8(5)
C3 C2 C7 126.5(5)
C1 C2 Cr 71.5(3)
C3 C2 Cr 72.4(3)
C7 C2 Cr 124.9(4)
C4 C3 C2 108.7(4)
C4 C3 C8 125.0(5)
C2 C3 C8 126.0(5)
C4 C3 Cr 72.2(3)
C2 C3 Cr 71.0(3)
C8 C3 Cr 127.2(4)
C3 C4 C5 107.9(4)
C3 C4 C9 126.6(5)
C5 C4 C9 125.3(5)
C3 C4 Cr 71.9(3)
C5 C4 Cr 70.1(3)
C9 C4 Cr 127.3(4)
C1 C5 C4 108.0(4)
C1 C5 C10 126.9(5)
C4 C5 C10 125.1(5)
C1 C5 Cr 72.1(3)
C4 C5 Cr 73.1(3)
C10 C5 Cr 122.4(3)
N C11 C12 128.6(4)
C17 C12 C11 123.1(4)
C17 C12 C13 120.3(4)
C11 C12 C13 116.3(4)
C14 C13 C12 122.3(4)
C13 C14 C15 115.4(4)
C13 C14 C18 123.6(4)
C15 C14 C18 121.0(4)
C16 C15 C14 126.7(4)
C15 C16 C17 116.5(4)
C15 C16 C19 122.7(4)
C17 C16 C19 120.8(4)
O C17 C12 121.7(4)
O C17 C16 119.9(4)
C12 C17 C16 118.5(4)
C22 C18 C20 110.0(5)
C22 C18 C14 109.9(5)
C20 C18 C14 111.9(4)
C22 C18 C21 108.4(5)
C20 C18 C21 107.4(5)
C14 C18 C21 109.3(4)
C23 C19 C24 110.6(5)
C23 C19 C16 109.9(4)
C24 C19 C16 109.9(4)
C23 C19 C25 107.3(4)
C24 C19 C25 107.9(5)
C16 C19 C25 111.2(4)
C27 C26 C31 120.1(4)
C27 C26 N 121.7(4)
C31 C26 N 118.1(4)
C26 C27 C28 120.1(5)
C29 C28 C27 120.1(5)
C30 C29 C28 119.8(5)
C29 C30 C31 120.7(5)
C26 C31 C30 119.2(5)
O Cr N 89.45(12)
O Cr C5 98.78(16)
N Cr C5 153.34(18)
O Cr C1 90.96(16)
N Cr C1 118.37(18)
C5 Cr C1 36.85(18)
O Cr C2 118.01(18)
N Cr C2 92.28(17)
C5 Cr C2 61.44(19)
C1 Cr C2 36.80(18)
O Cr C3 151.83(17)
N Cr C3 101.32(16)
C5 Cr C3 60.91(18)
C1 Cr C3 60.98(18)
C2 Cr C3 36.60(17)
O Cr C4 133.81(17)
N Cr C4 135.34(17)
C5 Cr C4 36.81(17)
C1 Cr C4 61.10(18)
C2 Cr C4 60.83(19)
C3 Cr C4 35.91(17)
O Cr Cl 93.72(11)
N Cr Cl 99.33(12)
C5 Cr Cl 105.33(16)
C1 Cr Cl 142.06(15)
C2 Cr Cl 146.36(14)
C3 Cr Cl 109.82(14)
C4 Cr Cl 89.70(14)
C11 N C26 115.2(4)
C11 N Cr 121.8(3)
C26 N Cr 122.9(2)
C17 O Cr 132.1(3)

loop_
_geom_bond_atom_site_label_1
_geom_bond_atom_site_label_2
_geom_bond_distance
C1 C5 1.408(7)
C1 C2 1.411(7)
C1 C6 1.495(7)
C1 Cr 2.233(5)
C2 C3 1.411(7)
C2 C7 1.493(7)
C2 Cr 2.237(5)
C3 C4 1.391(7)
C3 C8 1.516(7)
C3 Cr 2.255(5)
C4 C5 1.415(7)
C4 C9 1.500(7)
C4 Cr 2.259(4)
C5 C10 1.501(7)
C5 Cr 2.220(5)
C11 N 1.303(5)
C11 C12 1.417(6)
C12 C17 1.403(6)
C12 C13 1.415(6)
C13 C14 1.370(6)
C14 C15 1.401(6)
C14 C18 1.529(6)
C15 C16 1.368(6)
C16 C17 1.446(6)
C16 C19 1.529(6)
C17 O 1.308(5)
C18 C22 1.504(7)
C18 C20 1.504(7)
C18 C21 1.540(7)
C19 C23 1.517(7)
C19 C24 1.518(8)
C19 C25 1.539(6)
C26 C27 1.373(6)
C26 C31 1.381(6)
C26 N 1.448(5)
C27 C28 1.376(6)
C28 C29 1.374(7)
C29 C30 1.367(7)
C30 C31 1.380(6)
Cl Cr 2.3059(17)
Cr O 1.923(3)
Cr N 2.049(4)
